data_7236335
loop_
_publ_author_name
'Tang, Yongxing'
'He, Chunlin'
'Imler, Gregory H.'
'Parrish, Damon A.'
'Shreeve, Jean'ne M.'

_publ_section_title
;
 Design and synthesis of N-methylene-C linked tetrazole and
 nitramino-1,2,4-triazole: an approach to promising energetic materials
;
_journal_issue 36
_journal_name_full 'Journal of Materials Chemistry A'
_journal_page_first 13923
_journal_paper_doi 10.1039/C6TA05057C
_journal_volume 4
_journal_year 2016
_chemical_formula_moiety 'C4 H3 N11 O4, 2(H4 N O), H2 O'
_chemical_formula_sum 'C4 H13 N13 O7'
_chemical_formula_weight 355.27
_space_group_crystal_system monoclinic
_space_group_IT_number 14
_space_group_name_Hall '-P 2ybc'
_space_group_name_H-M_alt 'P 1 21/c 1'
_atom_sites_solution_hydrogens mixed
_audit_creation_method SHELXL-2014/7
_audit_update_record
;
2016-05-17 deposited with the CCDC.
2016-08-19 downloaded from the CCDC.
;
_cell_angle_alpha 90
_cell_angle_beta 90.988(3)
_cell_angle_gamma 90
_cell_formula_units_Z 4
_cell_length_a 3.8438(8)
_cell_length_b 14.463(3)
_cell_length_c 23.861(5)
_cell_measurement_reflns_used 1551
_cell_measurement_temperature 150(2)
_cell_measurement_theta_max 27.9935
_cell_measurement_theta_min 2.923
_cell_volume 1326.3(5)
_computing_cell_refinement 'Bruker APEX3 v2015.5-2 (Bruker, 2015)'
_computing_data_collection 'Bruker APEX3 v2015.5-2 (Bruker, 2015)'
_computing_data_reduction
;
Bruker SAINT v8.34A (Bruker, 2013), Bruker XPREP v2014/2 (Bruker, 2014)
;
_computing_molecular_graphics 'Bruker SHELXTL v2014/7 (Bruker, 2014)'
_computing_publication_material 'Bruker SHELXTL v2014/7 (Bruker, 2014)'
_computing_structure_refinement 'SHELXL-2014/7 (Sheldrick, 2014)'
_computing_structure_solution 'Bruker SHELXTL v2014/7 (Bruker, 2014)'
_diffrn_ambient_temperature 150(2)
_diffrn_measured_fraction_theta_full 0.999
_diffrn_measured_fraction_theta_max 0.969
_diffrn_measurement_device_type 'Bruker SMART APEX II CCD'
_diffrn_measurement_method '\w scans'
_diffrn_radiation_monochromator graphite
_diffrn_radiation_source 'fine focus sealed tube'
_diffrn_radiation_type MoK\a
_diffrn_radiation_wavelength 0.71073
_diffrn_reflns_av_R_equivalents 0.1177
_diffrn_reflns_av_unetI/netI 0.1325
_diffrn_reflns_Laue_measured_fraction_full 0.999
_diffrn_reflns_Laue_measured_fraction_max 0.969
_diffrn_reflns_limit_h_max 5
_diffrn_reflns_limit_h_min -5
_diffrn_reflns_limit_k_max 20
_diffrn_reflns_limit_k_min -19
_diffrn_reflns_limit_l_max 32
_diffrn_reflns_limit_l_min -30
_diffrn_reflns_number 14056
_diffrn_reflns_point_group_measured_fraction_full 0.999
_diffrn_reflns_point_group_measured_fraction_max 0.969
_diffrn_reflns_theta_full 25.242
_diffrn_reflns_theta_max 29.992
_diffrn_reflns_theta_min 1.707
_exptl_absorpt_coefficient_mu 0.162
_exptl_absorpt_correction_T_max 0.7460
_exptl_absorpt_correction_T_min 0.5637
_exptl_absorpt_correction_type multi-scan
_exptl_absorpt_process_details 'SADABS v2014/5 (Bruker, 2008)'
_exptl_crystal_colour white
_exptl_crystal_density_diffrn 1.779
_exptl_crystal_description needle
_exptl_crystal_F_000 736
_exptl_crystal_size_max 0.220
_exptl_crystal_size_mid 0.040
_exptl_crystal_size_min 0.040
_refine_diff_density_max 0.409
_refine_diff_density_min -0.338
_refine_diff_density_rms 0.085
_refine_ls_extinction_method none
_refine_ls_goodness_of_fit_ref 0.970
_refine_ls_hydrogen_treatment mixed
_refine_ls_matrix_type full
_refine_ls_number_parameters 227
_refine_ls_number_reflns 3749
_refine_ls_number_restraints 3
_refine_ls_restrained_S_all 0.969
_refine_ls_R_factor_all 0.1541
_refine_ls_R_factor_gt 0.0610
_refine_ls_shift/su_max 0.000
_refine_ls_shift/su_mean 0.000
_refine_ls_structure_factor_coef Fsqd
_refine_ls_weighting_details 'w=1/[\s^2^(Fo^2^)+(0.0545P)^2^] where P=(Fo^2^+2Fc^2^)/3'
_refine_ls_weighting_scheme calc
_refine_ls_wR_factor_gt 0.1097
_refine_ls_wR_factor_ref 0.1363
_reflns_Friedel_coverage 0.000
_reflns_number_gt 1880
_reflns_number_total 3749
_reflns_threshold_expression 'I > 2\s(I)'
_cod_data_source_file c6ta05057c2.cif
_cod_data_source_block shrv406
_cod_original_sg_symbol_H-M 'P 21/c'
_cod_database_code 7236335
_shelx_shelxl_version_number 2014/7
_shelx_space_group_comment
;
The symmetry employed for this shelxl refinement is uniquely defined
by the following loop, which should always be used as a source of
symmetry information in preference to the above space-group names.
They are only intended as comments.
;
_shelx_estimated_absorpt_t_min 0.965
_shelx_estimated_absorpt_t_max 0.994

loop_
_space_group_symop_operation_xyz
'x, y, z'
'-x, y+1/2, -z+1/2'
'-x, -y, -z'
'x, -y-1/2, z-1/2'

loop_
_atom_site_label
_atom_site_type_symbol
_atom_site_fract_x
_atom_site_fract_y
_atom_site_fract_z
_atom_site_U_iso_or_equiv
_atom_site_adp_type
_atom_site_occupancy
_atom_site_site_symmetry_order
_atom_site_calc_flag
_atom_site_refinement_flags_posn
_atom_site_refinement_flags_adp
O1 O 1.0552(5) 0.30724(13) 0.41933(8) 0.0200(5) Uani 1 1 d . .
O2 O 1.1175(5) 0.35591(13) 0.33325(8) 0.0207(5) Uani 1 1 d . .
N3 N 0.9910(6) 0.36449(16) 0.38083(10) 0.0165(5) Uani 1 1 d . .
N4 N 0.7840(5) 0.43402(15) 0.39455(9) 0.0152(5) Uani 1 1 d . .
C5 C 0.7079(6) 0.49785(19) 0.35336(11) 0.0137(6) Uani 1 1 d . .
N6 N 0.7845(6) 0.50335(15) 0.29896(9) 0.0142(5) Uani 1 1 d . .
H6 H 0.9097 0.4626 0.2808 0.017 Uiso 1 1 calc R U
N7 N 0.6408(5) 0.58129(15) 0.27551(10) 0.0142(5) Uani 1 1 d . .
C8 C 0.4852(7) 0.61965(18) 0.31836(11) 0.0124(6) Uani 1 1 d . .
N9 N 0.5154(5) 0.57164(16) 0.36737(10) 0.0152(5) Uani 1 1 d . .
C10 C 0.2809(7) 0.70732(18) 0.31415(12) 0.0148(6) Uani 1 1 d . .
H10B H 0.1546 0.7087 0.2776 0.018 Uiso 1 1 calc R U
H10A H 0.1057 0.7081 0.3441 0.018 Uiso 1 1 calc R U
N11 N 0.4979(5) 0.79042(15) 0.31914(9) 0.0130(5) Uani 1 1 d . .
N12 N 0.6183(6) 0.83202(16) 0.27282(10) 0.0160(5) Uani 1 1 d . .
N13 N 0.8009(6) 0.90173(15) 0.29012(10) 0.0170(5) Uani 1 1 d . .
N14 N 0.8038(6) 0.90743(15) 0.34732(10) 0.0162(5) Uani 1 1 d . .
C15 C 0.6115(6) 0.83671(18) 0.36520(11) 0.0121(6) Uani 1 1 d . .
N16 N 0.5158(6) 0.80222(16) 0.41597(10) 0.0171(5) Uani 1 1 d . .
N17 N 0.6184(6) 0.85075(16) 0.46022(10) 0.0168(5) Uani 1 1 d . .
O18 O 0.7908(5) 0.92278(13) 0.45869(9) 0.0253(5) Uani 1 1 d . .
O19 O 0.5323(5) 0.81619(13) 0.50725(8) 0.0205(5) Uani 1 1 d . .
N20 N 0.5038(5) 0.37774(15) 0.49875(10) 0.0161(5) Uani 1 1 d . .
H20C H 0.2913 0.3992 0.5088 0.024 Uiso 1 1 calc R U
H20B H 0.5101 0.3152 0.5029 0.024 Uiso 1 1 calc R U
H20A H 0.5427 0.3926 0.4623 0.024 Uiso 1 1 calc R U
O21 O 0.7644(5) 0.41846(14) 0.53340(8) 0.0198(5) Uani 1 1 d . .
H21 H 0.7007 0.4174 0.5669 0.030 Uiso 1 1 calc R U
N22 N 0.9406(6) 0.10562(16) 0.41453(10) 0.0197(6) Uani 1 1 d . .
H22C H 1.0533 0.1490 0.4356 0.030 Uiso 1 1 calc R U
H22B H 0.7965 0.0723 0.4367 0.030 Uiso 1 1 calc R U
H22A H 0.8134 0.1340 0.3870 0.030 Uiso 1 1 calc R U
O23 O 1.1856(5) 0.04621(15) 0.39028(10) 0.0279(5) Uani 1 1 d . .
H23 H 1.0843 -0.0013 0.3781 0.042 Uiso 1 1 calc R U
O24 O 0.4162(6) 0.81155(15) 0.67379(10) 0.0323(6) Uani 1 1 d D .
H24B H 0.533(7) 0.7632(12) 0.6743(15) 0.039 Uiso 1 1 d D U
H24A H 0.547(7) 0.8539(14) 0.6847(15) 0.039 Uiso 1 1 d D U

loop_
_atom_site_aniso_label
_atom_site_aniso_U_11
_atom_site_aniso_U_22
_atom_site_aniso_U_33
_atom_site_aniso_U_23
_atom_site_aniso_U_13
_atom_site_aniso_U_12
O1 0.0235(11) 0.0199(11) 0.0165(11) 0.0048(9) -0.0004(8) 0.0019(8)
O2 0.0235(11) 0.0260(12) 0.0129(11) -0.0005(9) 0.0076(8) 0.0056(9)
N3 0.0128(11) 0.0191(13) 0.0176(14) -0.0029(10) 0.0017(10) -0.0024(9)
N4 0.0162(11) 0.0155(12) 0.0140(13) 0.0010(10) 0.0053(10) 0.0011(9)
C5 0.0103(12) 0.0176(14) 0.0134(14) -0.0016(12) 0.0032(10) -0.0044(10)
N6 0.0146(11) 0.0150(12) 0.0130(12) -0.0022(10) 0.0027(9) 0.0033(9)
N7 0.0129(11) 0.0136(12) 0.0162(13) -0.0002(10) 0.0013(9) -0.0005(9)
C8 0.0101(12) 0.0146(14) 0.0125(14) -0.0032(11) 0.0022(10) -0.0021(10)
N9 0.0122(11) 0.0201(13) 0.0134(13) -0.0011(10) 0.0040(9) -0.0005(9)
C10 0.0108(12) 0.0177(14) 0.0160(15) -0.0022(12) 0.0024(11) -0.0019(10)
N11 0.0098(10) 0.0155(12) 0.0138(12) 0.0009(10) 0.0035(9) 0.0012(9)
N12 0.0137(11) 0.0198(13) 0.0148(13) 0.0032(10) 0.0029(9) -0.0006(9)
N13 0.0162(12) 0.0177(13) 0.0172(13) 0.0005(10) 0.0012(10) 0.0009(10)
N14 0.0154(12) 0.0168(13) 0.0163(14) 0.0022(10) 0.0031(10) -0.0011(9)
C15 0.0108(12) 0.0145(14) 0.0110(14) 0.0006(11) 0.0010(10) 0.0029(10)
N16 0.0163(11) 0.0209(13) 0.0139(13) -0.0020(10) 0.0013(9) -0.0022(9)
N17 0.0170(12) 0.0171(13) 0.0164(13) 0.0020(11) -0.0005(10) 0.0019(10)
O18 0.0366(12) 0.0187(11) 0.0205(12) -0.0006(9) -0.0009(9) -0.0109(9)
O19 0.0291(11) 0.0225(11) 0.0102(11) 0.0038(9) 0.0034(8) -0.0013(8)
N20 0.0123(11) 0.0226(13) 0.0135(12) 0.0002(10) 0.0033(9) -0.0024(9)
O21 0.0149(10) 0.0327(12) 0.0118(11) -0.0027(9) 0.0026(8) -0.0072(8)
N22 0.0180(12) 0.0194(13) 0.0218(15) -0.0037(10) 0.0022(11) 0.0012(10)
O23 0.0172(10) 0.0275(12) 0.0393(14) -0.0143(10) 0.0086(9) -0.0030(9)
O24 0.0392(14) 0.0251(13) 0.0321(14) 0.0016(11) -0.0118(11) -0.0006(10)

loop_
_atom_type_symbol
_atom_type_description
_atom_type_scat_dispersion_real
_atom_type_scat_dispersion_imag
_atom_type_scat_source
C C 0.0033 0.0016 'International Tables Vol C Tables 4.2.6.8 and 6.1.1.4'
H H 0.0000 0.0000 'International Tables Vol C Tables 4.2.6.8 and 6.1.1.4'
N N 0.0061 0.0033 'International Tables Vol C Tables 4.2.6.8 and 6.1.1.4'
O O 0.0106 0.0060 'International Tables Vol C Tables 4.2.6.8 and 6.1.1.4'

loop_
_geom_angle_atom_site_label_1
_geom_angle_atom_site_label_2
_geom_angle_atom_site_label_3
_geom_angle
O2 N3 O1 121.6(2)
O2 N3 N4 123.0(2)
O1 N3 N4 115.5(2)
N3 N4 C5 117.0(2)
N6 C5 N9 109.0(2)
N6 C5 N4 133.2(3)
N9 C5 N4 117.8(2)
C5 N6 N7 110.6(2)
C5 N6 H6 124.7
N7 N6 H6 124.7
C8 N7 N6 102.4(2)
N7 C8 N9 114.7(2)
N7 C8 C10 123.4(2)
N9 C8 C10 121.8(2)
C5 N9 C8 103.3(2)
N11 C10 C8 113.1(2)
N11 C10 H10B 109.0
C8 C10 H10B 109.0
N11 C10 H10A 109.0
C8 C10 H10A 109.0
H10B C10 H10A 107.8
N12 N11 C15 109.6(2)
N12 N11 C10 120.2(2)
C15 N11 C10 130.3(2)
N13 N12 N11 106.2(2)
N12 N13 N14 111.2(2)
C15 N14 N13 106.1(2)
N14 C15 N11 107.0(2)
N14 C15 N16 136.2(2)
N11 C15 N16 116.8(2)
N17 N16 C15 115.7(2)
O18 N17 O19 120.2(2)
O18 N17 N16 125.2(2)
O19 N17 N16 114.6(2)
O21 N20 H20C 109.5
O21 N20 H20B 109.5
H20C N20 H20B 109.5
O21 N20 H20A 109.5
H20C N20 H20A 109.5
H20B N20 H20A 109.5
N20 O21 H21 109.5
O23 N22 H22C 109.5
O23 N22 H22B 109.5
H22C N22 H22B 109.5
O23 N22 H22A 109.5
H22C N22 H22A 109.5
H22B N22 H22A 109.5
N22 O23 H23 109.5
H24B O24 H24A 107(2)

loop_
_geom_bond_atom_site_label_1
_geom_bond_atom_site_label_2
_geom_bond_distance
O1 N3 1.258(3)
O2 N3 1.249(3)
N3 N4 1.327(3)
N4 C5 1.376(3)
C5 N6 1.338(3)
C5 N9 1.344(3)
N6 N7 1.370(3)
N6 H6 0.8800
N7 C8 1.316(3)
C8 N9 1.363(3)
C8 C10 1.494(4)
C10 N11 1.467(3)
C10 H10B 0.9900
C10 H10A 0.9900
N11 N12 1.347(3)
N11 C15 1.353(3)
N12 N13 1.292(3)
N13 N14 1.367(3)
N14 C15 1.336(3)
C15 N16 1.366(3)
N16 N17 1.322(3)
N17 O18 1.236(3)
N17 O19 1.277(3)
N20 O21 1.416(3)
N20 H20C 0.9100
N20 H20B 0.9100
N20 H20A 0.9100
O21 H21 0.8400
N22 O23 1.407(3)
N22 H22C 0.9100
N22 H22B 0.9100
N22 H22A 0.9100
O23 H23 0.8400
O24 H24B 0.831(10)
O24 H24A 0.831(10)

loop_
_geom_hbond_atom_site_label_D
_geom_hbond_atom_site_label_H
_geom_hbond_atom_site_label_A
_geom_hbond_distance_DH
_geom_hbond_distance_HA
_geom_hbond_distance_DA
_geom_hbond_angle_DHA
_geom_hbond_site_symmetry_A
N6 H6 O2 0.88 2.13 2.611(3) 113.4 .
N6 H6 N13 0.88 2.22 3.055(3) 157.8 2_745
N20 H20B N16 0.91 2.58 3.305(3) 137.3 3_666
N20 H20B N17 0.91 2.61 3.481(3) 161.2 3_666
N20 H20B O19 0.91 1.92 2.812(3) 165.2 3_666
N20 H20A N3 0.91 2.65 3.412(3) 141.6 .
N20 H20A N4 0.91 1.97 2.845(3) 160.5 .
O21 H21 N9 0.84 1.79 2.621(3) 167.7 3_666
N22 H22C O1 0.91 2.32 2.951(3) 126.2 .
N22 H22C O19 0.91 2.14 2.956(3) 149.0 3_766
N22 H22B O18 0.91 2.23 2.908(3) 131.3 1_545
N22 H22A O24 0.91 1.86 2.767(3) 174.8 3_666
O23 H23 N14 0.84 1.85 2.680(3) 170.4 1_545
O24 H24B O2 0.831(10) 2.194(12) 3.019(3) 172(4) 3_766
O24 H24A N7 0.831(10) 2.38(3) 2.994(3) 131(3) 4_576
O24 H24A O23 0.831(10) 2.53(3) 2.999(3) 117(3) 3_766

loop_
_geom_torsion_atom_site_label_1
_geom_torsion_atom_site_label_2
_geom_torsion_atom_site_label_3
_geom_torsion_atom_site_label_4
_geom_torsion
O2 N3 N4 C5 0.6(3)
O1 N3 N4 C5 -179.9(2)
N3 N4 C5 N6 4.4(4)
N3 N4 C5 N9 -176.2(2)
N9 C5 N6 N7 -0.4(3)
N4 C5 N6 N7 179.0(3)
C5 N6 N7 C8 0.6(3)
N6 N7 C8 N9 -0.6(3)
N6 N7 C8 C10 -178.8(2)
N6 C5 N9 C8 0.1(3)
N4 C5 N9 C8 -179.5(2)
N7 C8 N9 C5 0.4(3)
C10 C8 N9 C5 178.6(2)
N7 C8 C10 N11 -84.5(3)
N9 C8 C10 N11 97.4(3)
C8 C10 N11 N12 93.6(3)
C8 C10 N11 C15 -85.9(3)
C15 N11 N12 N13 0.1(3)
C10 N11 N12 N13 -179.5(2)
N11 N12 N13 N14 -0.1(3)
N12 N13 N14 C15 0.1(3)
N13 N14 C15 N11 0.0(3)
N13 N14 C15 N16 178.6(3)
N12 N11 C15 N14 0.0(3)
C10 N11 C15 N14 179.4(2)
N12 N11 C15 N16 -179.0(2)
C10 N11 C15 N16 0.5(4)
N14 C15 N16 N17 4.0(4)
N11 C15 N16 N17 -177.4(2)
C15 N16 N17 O18 -0.3(4)
C15 N16 N17 O19 -178.6(2)
